data_8101919
loop_
_publ_author_name
'Loosli, C.'
'Liu, S.-X.'
'Neels, A.'
'Labat, G.'
'Decurtins, S.'

_publ_section_title
;
Crystal structures of tetrabutylammonium bis(phthalocyaninato)terbium(III) 
methanol solvate hydrate (1:1:3/2), [N(C~4~H~9~)~4~][Tb(C~8~H~4~N~2~)~2~] 
&#x00B7; CH~3~OH &#x00B7; 3/2 H~2~O, and tetrabutylammonium 
bis(phthalocyaninato)dysprosium(III) methanol solvate hydrate (1:1:1), 
[N(C~4~H~9~)~4~][Dy(C~8~H~4~N~2~)~2~] &#x00B7; CH~3~OH &#x00B7; H~2~O
;
_journal_issue 2
_journal_name_full 'Zeitschrift f\"ur Kristallographie - New Crystal Structures'
_journal_page_first 135
_journal_page_last 141
_journal_volume 221
_journal_year 2006
_chemical_formula_moiety '[{Tb(C32H16N8)2}(C16H36N)](CH3OH)(H2O)''
_chemical_formula_sum 'C81 H75 N17 O2.5 Tb'
_chemical_formula_weight 1485.50
_chemical_name_systematic
;tetrabutylammonium bis(phthalocyaninato)terbium(III) methanol solvate hydrate
 (1:1:1:7.5)
;
_space_group_IT_number 33
_symmetry_cell_setting orthorhombic
_symmetry_space_group_name_Hall 'P 2c -2n'
_symmetry_space_group_name_H-M 'P n a 21'
_atom_sites_solution_hydrogens geom
_atom_sites_solution_primary direct
_atom_sites_solution_secondary difmap
_audit_creation_method SHELXL-97
_cell_angle_alpha 90.00
_cell_angle_beta 90.00
_cell_angle_gamma 90.00
_cell_formula_units_Z 4
_cell_length_a 25.296(2)
_cell_length_b 25.021(2)
_cell_length_c 11.5100(12)
_cell_measurement_reflns_used 79134
_cell_measurement_temperature 153(2)
_cell_measurement_theta_max 24.90
_cell_measurement_theta_min 0.14
_cell_volume 7285.0(11)
_computing_cell_refinement 'CELL (Stoe IPDS Software, 2000)'
_computing_data_collection 'EXPOSE (Stoe IPDS Software, 2000)'
_computing_data_reduction 'INTEGRATE (Stoe IPDS Software, 2000)'
_computing_molecular_graphics 'PLATON03 (Spek, 2003)'
_computing_publication_material 'SHELXL-97 (Sheldrick, 1997)'
_computing_structure_refinement 'SHELXL-97 (Sheldrick, 1997)'
_computing_structure_solution 'SHELXS-97 (Sheldrick, 1990)'
_diffrn_ambient_temperature 153(2)
_diffrn_detector_area_resol_mean 0.81\%A
_diffrn_measured_fraction_theta_full 0.987
_diffrn_measured_fraction_theta_max 0.987
_diffrn_measurement_device_type 'Stoe IPDS I'
_diffrn_measurement_method 'phi oscillation'
_diffrn_radiation_monochromator graphite
_diffrn_radiation_source 'fine-focus sealed tube'
_diffrn_radiation_type MoK\a
_diffrn_radiation_wavelength 0.71073
_diffrn_reflns_av_R_equivalents 0.0382
_diffrn_reflns_av_sigmaI/netI 0.0269
_diffrn_reflns_limit_h_max 28
_diffrn_reflns_limit_h_min -29
_diffrn_reflns_limit_k_max 28
_diffrn_reflns_limit_k_min -29
_diffrn_reflns_limit_l_max 13
_diffrn_reflns_limit_l_min -13
_diffrn_reflns_number 56025
_diffrn_reflns_theta_full 24.95
_diffrn_reflns_theta_max 24.95
_diffrn_reflns_theta_min 1.63
_diffrn_standards_decay_% 0
_diffrn_standards_interval_count 0
_diffrn_standards_interval_time 0
_diffrn_standards_number 0
_exptl_absorpt_coefficient_mu 1.032
_exptl_absorpt_correction_T_max 0.912
_exptl_absorpt_correction_T_min 0.723
_exptl_absorpt_correction_type multi-scan
_exptl_absorpt_process_details 'MULABS (PLATON03, Spek, 2003)'
_exptl_crystal_colour red
_exptl_crystal_density_diffrn 1.354
_exptl_crystal_density_meas ?
_exptl_crystal_density_method 'not measured'
_exptl_crystal_description block
_exptl_crystal_F_000 3060
_exptl_crystal_size_max 0.25
_exptl_crystal_size_mid 0.20
_exptl_crystal_size_min 0.15
_refine_diff_density_max 1.746
_refine_diff_density_min -1.177
_refine_diff_density_rms 0.118
_refine_ls_abs_structure_details 'Flack H D (1983), Acta Cryst. A39, 876-881'
_refine_ls_abs_structure_Flack 0.026(13)
_refine_ls_extinction_method none
_refine_ls_goodness_of_fit_ref 1.044
_refine_ls_hydrogen_treatment constr
_refine_ls_matrix_type full
_refine_ls_number_parameters 824
_refine_ls_number_reflns 12573
_refine_ls_number_restraints 19
_refine_ls_restrained_S_all 1.046
_refine_ls_R_factor_all 0.0572
_refine_ls_R_factor_gt 0.0518
_refine_ls_shift/su_max 0.003
_refine_ls_shift/su_mean 0.000
_refine_ls_structure_factor_coef Fsqd
_refine_ls_weighting_details 'calc w=1/[\s^2^(Fo^2^)+(0.0995P)^2^+12.4813P] where P=(Fo^2^+2Fc^2^)/3'
_refine_ls_weighting_scheme calc
_refine_ls_wR_factor_gt 0.1446
_refine_ls_wR_factor_ref 0.1489
_reflns_number_gt 11320
_reflns_number_total 12573
_reflns_threshold_expression >2sigma(I)
_cod_data_source_file 1267-1714.cff
_cod_data_source_block cl270b
_cod_depositor_comments
;
The following automatic conversions were performed:

'_exptl_crystal_density_meas' value 'none' was changed to '?' - the
value is perceived as not measured.

Automatic conversion script
Id: cif_fix_values 3008 2015-01-20 13:52:24Z robertas 
;
_cod_original_formula_sum 'C81 H75 N17 O2.50 Tb'
_cod_database_code 8101919

loop_
_symmetry_equiv_pos_as_xyz
'x, y, z'
'-x, -y, z+1/2'
'-x+1/2, y+1/2, z+1/2'
'x+1/2, -y+1/2, z'

loop_
_atom_site_label
_atom_site_type_symbol
_atom_site_fract_x
_atom_site_fract_y
_atom_site_fract_z
_atom_site_U_iso_or_equiv
_atom_site_adp_type
_atom_site_occupancy
_atom_site_symmetry_multiplicity
_atom_site_Wyckoff_symbol
_atom_site_calc_flag
_atom_site_refinement_flags
_atom_site_disorder_assembly
_atom_site_disorder_group
C1 C -0.6931(3) -0.8018(4) 0.0359(6) 0.049(2) Uani 1 4 a d . . .
C2 C -0.6947(4) -0.7435(4) 0.0465(7) 0.060(3) Uani 1 4 a d . . .
C3 C -0.7474(4) -0.7291(4) 0.0295(9) 0.061(3) Uani 1 4 a d . . .
C4 C -0.7773(3) -0.7775(3) 0.0098(7) 0.0449(18) Uani 1 4 a d . . .
C5 C -0.6552(4) -0.7055(5) 0.0737(7) 0.068(3) Uani 1 4 a d . . .
H5 H -0.6196 -0.7160 0.0869 0.082 Uiso 1 4 a calc R . .
C6 C -0.6702(5) -0.6536(5) 0.0802(10) 0.087(4) Uani 1 4 a d . . .
H6 H -0.6443 -0.6268 0.0939 0.104 Uiso 1 4 a calc R . .
C7 C -0.7232(5) -0.6387(5) 0.0672(12) 0.091(4) Uani 1 4 a d . . .
H7 H -0.7325 -0.6022 0.0782 0.109 Uiso 1 4 a calc R . .
C8 C -0.7623(4) -0.6741(4) 0.0394(11) 0.080(4) Uani 1 4 a d . . .
H8 H -0.7977 -0.6628 0.0271 0.096 Uiso 1 4 a calc R . .
C9 C -0.8584(3) -0.8211(3) 0.0019(7) 0.0412(17) Uani 1 4 a d . . .
C10 C -0.9166(3) -0.8223(3) -0.0028(7) 0.0468(18) Uani 1 4 a d . . .
C11 C -0.9314(3) -0.8742(3) 0.0149(6) 0.0369(15) Uani 1 4 a d . . .
C12 C -0.8836(3) -0.9054(3) 0.0319(7) 0.0349(16) Uani 1 4 a d . . .
C13 C -0.9534(3) -0.7803(3) -0.0209(8) 0.055(2) Uani 1 4 a d . . .
H13 H -0.9426 -0.7442 -0.0302 0.066 Uiso 1 4 a calc R . .
C14 C -1.0066(3) -0.7958(4) -0.0240(8) 0.057(2) Uani 1 4 a d . . .
H14 H -1.0330 -0.7694 -0.0365 0.069 Uiso 1 4 a calc R . .
C15 C -1.0217(3) -0.8485(3) -0.0094(7) 0.0494(19) Uani 1 4 a d . . .
H15 H -1.0582 -0.8575 -0.0134 0.059 Uiso 1 4 a calc R . .
C16 C -0.9848(3) -0.8886(3) 0.0110(7) 0.0401(16) Uani 1 4 a d . . .
H16 H -0.9955 -0.9247 0.0220 0.048 Uiso 1 4 a calc R . .
C17 C -0.8405(2) -0.9836(3) 0.0849(6) 0.0317(14) Uani 1 4 a d . . .
C18 C -0.8425(3) -1.0376(3) 0.1369(6) 0.0351(15) Uani 1 4 a d . . .
C19 C -0.7898(3) -1.0519(3) 0.1533(6) 0.0404(16) Uani 1 4 a d . . .
C20 C -0.7569(3) -1.0090(3) 0.1090(6) 0.0372(16) Uani 1 4 a d . . .
C21 C -0.8838(3) -1.0692(3) 0.1721(6) 0.0404(16) Uani 1 4 a d . . .
H21 H -0.9194 -1.0583 0.1610 0.048 Uiso 1 4 a calc R . .
C22 C -0.8718(3) -1.1181(3) 0.2249(7) 0.0492(18) Uani 1 4 a d . . .
H22 H -0.8995 -1.1414 0.2481 0.059 Uiso 1 4 a calc R . .
C23 C -0.8186(4) -1.1329(3) 0.2439(8) 0.053(2) Uani 1 4 a d . . .
H23 H -0.8111 -1.1656 0.2824 0.063 Uiso 1 4 a calc R . .
C24 C -0.7775(3) -1.1012(3) 0.2081(7) 0.0464(18) Uani 1 4 a d . . .
H24 H -0.7419 -1.1120 0.2196 0.056 Uiso 1 4 a calc R . .
C25 C -0.6748(3) -0.9665(4) 0.0948(6) 0.047(2) Uani 1 4 a d . . .
C26 C -0.6181(3) -0.9658(5) 0.1116(6) 0.057(2) Uani 1 4 a d . . .
C27 C -0.6025(3) -0.9118(5) 0.0926(7) 0.072(4) Uani 1 4 a d . . .
C28 C -0.6495(3) -0.8829(5) 0.0685(6) 0.056(3) Uani 1 4 a d . . .
C29 C -0.5815(3) -1.0055(5) 0.1374(8) 0.073(3) Uani 1 4 a d . . .
H29 H -0.5917 -1.0415 0.1507 0.088 Uiso 1 4 a calc R . .
C30 C -0.5281(4) -0.9889(8) 0.1425(9) 0.113(6) Uani 1 4 a d . . .
H30 H -0.5015 -1.0149 0.1573 0.136 Uiso 1 4 a calc R . .
C31 C -0.5131(4) -0.9368(7) 0.1269(10) 0.095(5) Uani 1 4 a d . . .
H31 H -0.4769 -0.9272 0.1333 0.114 Uiso 1 4 a calc R . .
C32 C -0.5495(4) -0.8989(6) 0.1024(8) 0.082(4) Uani 1 4 a d . . .
H32 H -0.5385 -0.8629 0.0918 0.099 Uiso 1 4 a calc R . .
C33 C -0.7713(3) -0.8019(3) -0.2683(6) 0.0358(15) Uani 1 4 a d . . .
C34 C -0.8098(3) -0.7656(3) -0.3164(7) 0.0422(17) Uani 1 4 a d . . .
C35 C -0.8582(3) -0.7919(3) -0.3171(6) 0.0379(15) Uani 1 4 a d . . .
C36 C -0.8480(3) -0.8453(3) -0.2680(6) 0.0344(15) Uani 1 4 a d . . .
C37 C -0.8032(3) -0.7140(3) -0.3599(7) 0.0465(18) Uani 1 4 a d . . .
H37 H -0.7697 -0.6969 -0.3603 0.056 Uiso 1 4 a calc R . .
C38 C -0.8480(3) -0.6890(3) -0.4022(8) 0.052(2) Uani 1 4 a d . . .
H38 H -0.8458 -0.6535 -0.4311 0.063 Uiso 1 4 a calc R . .
C39 C -0.8974(3) -0.7164(3) -0.4025(8) 0.054(2) Uani 1 4 a d . . .
H39 H -0.9277 -0.6988 -0.4326 0.065 Uiso 1 4 a calc R . .
C40 C -0.9024(3) -0.7663(3) -0.3615(7) 0.0466(18) Uani 1 4 a d . . .
H40 H -0.9357 -0.7839 -0.3629 0.056 Uiso 1 4 a calc R . .
C41 C -0.8740(3) -0.9340(3) -0.2247(6) 0.0311(15) Uani 1 4 a d . . .
C42 C -0.9135(3) -0.9757(3) -0.2269(6) 0.0345(15) Uani 1 4 a d . . .
C43 C -0.8863(2) -1.0224(3) -0.2027(6) 0.0312(14) Uani 1 4 a d . . .
C44 C -0.8318(3) -1.0072(3) -0.1875(6) 0.0332(15) Uani 1 4 a d . . .
C45 C -0.9683(3) -0.9774(3) -0.2449(6) 0.0392(16) Uani 1 4 a d . . .
H45 H -0.9878 -0.9455 -0.2583 0.047 Uiso 1 4 a calc R . .
C46 C -0.9934(3) -1.0264(3) -0.2427(7) 0.0463(18) Uani 1 4 a d . . .
H46 H -1.0304 -1.0283 -0.2562 0.056 Uiso 1 4 a calc R . .
C47 C -0.9653(3) -1.0729(3) -0.2211(6) 0.0417(16) Uani 1 4 a d . . .
H47 H -0.9835 -1.1061 -0.2204 0.050 Uiso 1 4 a calc R . .
C48 C -0.9131(3) -1.0722(3) -0.2012(6) 0.0409(16) Uani 1 4 a d . . .
H48 H -0.8944 -1.1044 -0.1864 0.049 Uiso 1 4 a calc R . .
C49 C -0.7427(3) -1.0324(3) -0.1706(6) 0.0375(16) Uani 1 4 a d . . .
C50 C -0.7011(3) -1.0730(3) -0.1775(6) 0.0449(18) Uani 1 4 a d . . .
C51 C -0.6530(3) -1.0462(3) -0.1787(6) 0.0396(16) Uani 1 4 a d . . .
C52 C -0.6662(3) -0.9895(3) -0.1746(6) 0.0371(16) Uani 1 4 a d . . .
C53 C -0.7029(3) -1.1285(3) -0.1846(8) 0.052(2) Uani 1 4 a d . . .
H53 H -0.7353 -1.1476 -0.1816 0.062 Uiso 1 4 a calc R . .
C54 C -0.6542(4) -1.1549(4) -0.1963(9) 0.063(2) Uani 1 4 a d . . .
H54 H -0.6538 -1.1927 -0.2046 0.075 Uiso 1 4 a calc R . .
C55 C -0.6069(4) -1.1273(3) -0.1961(8) 0.058(2) Uani 1 4 a d . . .
H55 H -0.5747 -1.1467 -0.2041 0.070 Uiso 1 4 a calc R . .
C56 C -0.6049(3) -1.0731(4) -0.1846(7) 0.052(2) Uani 1 4 a d . . .
H56 H -0.5722 -1.0544 -0.1808 0.063 Uiso 1 4 a calc R . .
C57 C -0.6400(3) -0.8987(3) -0.1972(7) 0.0348(18) Uani 1 4 a d . . .
C58 C -0.5998(3) -0.8606(3) -0.2173(6) 0.0397(16) Uani 1 4 a d . . .
C59 C -0.6266(3) -0.8143(3) -0.2426(6) 0.0391(16) Uani 1 4 a d . . .
C60 C -0.6824(3) -0.8248(3) -0.2357(6) 0.0312(15) Uani 1 4 a d . . .
C61 C -0.5443(3) -0.8624(3) -0.2149(7) 0.0473(18) Uani 1 4 a d . . .
H61 H -0.5260 -0.8942 -0.1953 0.057 Uiso 1 4 a calc R . .
C62 C -0.5177(3) -0.8164(4) -0.2417(8) 0.060(2) Uani 1 4 a d . . .
H62 H -0.4802 -0.8166 -0.2407 0.072 Uiso 1 4 a calc R . .
C63 C -0.5443(3) -0.7686(4) -0.2709(8) 0.055(2) Uani 1 4 a d . . .
H63 H -0.5244 -0.7375 -0.2895 0.066 Uiso 1 4 a calc R . .
C64 C -0.5989(3) -0.7667(3) -0.2726(7) 0.0451(17) Uani 1 4 a d . . .
H64 H -0.6172 -0.7349 -0.2930 0.054 Uiso 1 4 a calc R . .
N1 N -0.7434(2) -0.8202(3) 0.0129(6) 0.0461(17) Uani 1 4 a d . . .
N2 N -0.8291(3) -0.7773(3) 0.0001(6) 0.0504(17) Uani 1 4 a d . . .
N3 N -0.8407(2) -0.8733(2) 0.0164(5) 0.0358(13) Uani 1 4 a d . . .
N4 N -0.8846(2) -0.9561(2) 0.0637(6) 0.0334(13) Uani 1 4 a d . . .
N5 N -0.7892(2) -0.9704(2) 0.0656(5) 0.0355(13) Uani 1 4 a d . . .
N6 N -0.7040(2) -1.0093(3) 0.1144(5) 0.0454(16) Uani 1 4 a d . . .
N7 N -0.6918(2) -0.9167(3) 0.0625(5) 0.0432(16) Uani 1 4 a d . . .
N8 N -0.6504(3) -0.8281(4) 0.0551(5) 0.053(2) Uani 1 4 a d . . .
N9 N -0.7959(2) -0.8490(2) -0.2372(5) 0.0312(12) Uani 1 4 a d . . .
N10 N -0.8850(2) -0.8825(2) -0.2587(5) 0.0346(13) Uani 1 4 a d . . .
N11 N -0.8265(2) -0.9540(2) -0.1956(4) 0.0304(12) Uani 1 4 a d . . .
N12 N -0.7931(2) -1.0447(2) -0.1729(5) 0.0346(13) Uani 1 4 a d . . .
N13 N -0.7192(2) -0.9829(2) -0.1664(5) 0.0312(12) Uani 1 4 a d . . .
N14 N -0.6288(2) -0.9523(3) -0.1833(5) 0.0414(15) Uani 1 4 a d . . .
N15 N -0.6885(2) -0.8786(3) -0.2048(5) 0.0358(13) Uani 1 4 a d . . .
N16 N -0.7191(2) -0.7908(2) -0.2628(6) 0.0392(14) Uani 1 4 a d . . .
Tb1 Tb -0.761814(9) -0.905253(11) -0.08085(5) 0.03139(10) Uani 1 4 a d . . .
N17 N -0.7598(4) -0.8768(3) -0.6002(8) 0.0976(14) Uani 1 4 a d D . .
C65 C -0.7328(6) -0.8303(5) -0.5423(9) 0.0976(14) Uani 1 4 a d D . .
H65A H -0.7081 -0.8451 -0.4838 0.117 Uiso 1 4 a calc R . .
H65B H -0.7601 -0.8102 -0.4992 0.117 Uiso 1 4 a calc R . .
C66 C -0.7016(6) -0.7898(4) -0.6163(8) 0.0976(14) Uani 1 4 a d D . .
H66A H -0.6746 -0.8084 -0.6637 0.117 Uiso 1 4 a calc R . .
H66B H -0.7257 -0.7703 -0.6690 0.117 Uiso 1 4 a calc R . .
C67 C -0.6754(6) -0.7514(4) -0.5328(9) 0.0976(14) Uani 1 4 a d D . .
H67A H -0.7017 -0.7398 -0.4743 0.117 Uiso 1 4 a calc R . .
H67B H -0.6467 -0.7704 -0.4912 0.117 Uiso 1 4 a calc R . .
C68 C -0.6531(5) -0.7037(4) -0.5907(11) 0.0976(14) Uani 1 4 a d D . .
H68C H -0.6505 -0.6744 -0.5345 0.146 Uiso 1 4 a calc R . .
H68B H -0.6762 -0.6930 -0.6549 0.146 Uiso 1 4 a calc R . .
H68A H -0.6179 -0.7121 -0.6209 0.146 Uiso 1 4 a calc R . .
C69 C -0.7259(6) -0.9224(5) -0.6405(9) 0.0976(14) Uani 1 4 a d D B .
H69A H -0.6935 -0.9076 -0.6763 0.117 Uiso 1 4 a calc R . .
H69B H -0.7453 -0.9422 -0.7016 0.117 Uiso 1 4 a calc R . .
C70 C -0.7100(6) -0.9612(5) -0.5467(8) 0.0976(14) Uani 1 4 a d D . .
H70A H -0.7414 -0.9719 -0.5007 0.117 Uiso 0.50 4 a calc PR A 1
H70B H -0.6841 -0.9444 -0.4937 0.117 Uiso 0.50 4 a calc PR A 1
H70C H -0.6977 -0.9957 -0.5792 0.117 Uiso 0.50 4 a d PR A 2
H70D H -0.7390 -0.9681 -0.4910 0.117 Uiso 0.50 4 a d PR A 2
C71 C -0.6856(11) -1.0100(7) -0.6050(16) 0.0976(14) Uani 0.50 4 a d PD B 1
H71A H -0.7144 -1.0295 -0.6448 0.117 Uiso 0.50 4 a calc PR B 1
H71B H -0.6613 -0.9969 -0.6661 0.117 Uiso 0.50 4 a calc PR B 1
C72 C -0.6554(11) -1.0502(9) -0.5316(19) 0.0976(14) Uani 0.50 4 a d PD B 1
H72C H -0.6723 -1.0853 -0.5378 0.146 Uiso 0.50 4 a calc PR B 1
H72B H -0.6555 -1.0387 -0.4503 0.146 Uiso 0.50 4 a calc PR B 1
H72A H -0.6188 -1.0527 -0.5595 0.146 Uiso 0.50 4 a calc PR B 1
C71A C -0.6661(8) -0.9309(10) -0.4882(17) 0.0976(14) Uani 0.50 4 a d PD B 2
H71C H -0.6503 -0.9533 -0.4263 0.117 Uiso 0.50 4 a calc PR B 2
H71D H -0.6806 -0.8983 -0.4515 0.117 Uiso 0.50 4 a calc PR B 2
C72A C -0.6239(10) -0.9156(9) -0.575(2) 0.0976(14) Uani 0.50 4 a d PD B 2
H72D H -0.6371 -0.8869 -0.6248 0.146 Uiso 0.50 4 a calc PR B 2
H72E H -0.6148 -0.9467 -0.6223 0.146 Uiso 0.50 4 a calc PR B 2
H72F H -0.5924 -0.9032 -0.5331 0.146 Uiso 0.50 4 a calc PR B 2
C73 C -0.7874(6) -0.8568(6) -0.7086(10) 0.107(2) Uani 1 4 a d D . .
H73A H -0.8067 -0.8871 -0.7440 0.129 Uiso 1 4 a calc R . .
H73B H -0.7601 -0.8453 -0.7649 0.129 Uiso 1 4 a calc R . .
C74 C -0.8261(5) -0.8109(5) -0.6921(13) 0.107(2) Uani 1 4 a d D . .
H74A H -0.8216 -0.7843 -0.7549 0.129 Uiso 1 4 a calc R . .
H74B H -0.8194 -0.7930 -0.6168 0.129 Uiso 1 4 a calc R . .
C75 C -0.8836(5) -0.8335(5) -0.6944(13) 0.107(2) Uani 1 4 a d D . .
H75A H -0.8878 -0.8559 -0.7646 0.129 Uiso 1 4 a calc R . .
H75B H -0.8887 -0.8567 -0.6257 0.129 Uiso 1 4 a calc R . .
C76 C -0.9267(6) -0.7900(5) -0.6946(12) 0.107(2) Uani 1 4 a d D . .
H76C H -0.9611 -0.8064 -0.7106 0.161 Uiso 1 4 a calc R . .
H76B H -0.9188 -0.7635 -0.7549 0.161 Uiso 1 4 a calc R . .
H76A H -0.9277 -0.7724 -0.6186 0.161 Uiso 1 4 a calc R . .
C77 C -0.8002(5) -0.9034(4) -0.5260(10) 0.0937(19) Uani 1 4 a d D . .
H77A H -0.8287 -0.8777 -0.5069 0.112 Uiso 1 4 a calc R . .
H77B H -0.7838 -0.9154 -0.4524 0.112 Uiso 1 4 a calc R . .
C78 C -0.8238(5) -0.9521(4) -0.5911(10) 0.0937(19) Uani 1 4 a d D . .
H78A H -0.8449 -0.9405 -0.6590 0.112 Uiso 1 4 a calc R . .
H78B H -0.7956 -0.9767 -0.6175 0.112 Uiso 1 4 a calc R . .
C79 C -0.8578(5) -0.9776(5) -0.5010(10) 0.0937(19) Uani 1 4 a d D . .
H79A H -0.8764 -0.9485 -0.4595 0.112 Uiso 1 4 a calc R . .
H79B H -0.8340 -0.9948 -0.4440 0.112 Uiso 1 4 a calc R . .
C80 C -0.8990(5) -1.0186(5) -0.5343(11) 0.0937(19) Uani 1 4 a d D . .
H80C H -0.9109 -1.0376 -0.4646 0.141 Uiso 1 4 a calc R . .
H80B H -0.8836 -1.0442 -0.5892 0.141 Uiso 1 4 a calc R . .
H80A H -0.9292 -1.0006 -0.5707 0.141 Uiso 1 4 a calc R . .
C81 C -0.9936(4) -0.8735(5) -0.4536(9) 0.076(3) Uani 1 4 a d . . .
H81C H -1.0297 -0.8730 -0.4845 0.091 Uiso 1 4 a calc R . .
H81B H -0.9790 -0.9096 -0.4605 0.091 Uiso 1 4 a calc R . .
H81A H -0.9715 -0.8485 -0.4976 0.091 Uiso 1 4 a calc R . .
O1 O -0.9944(2) -0.8578(3) -0.3325(6) 0.0615(16) Uani 1 4 a d . . .
H1 H -0.9635 -0.8584 -0.3058 0.074 Uiso 1 4 a calc R . .

loop_
_atom_site_aniso_label
_atom_site_aniso_U_11
_atom_site_aniso_U_22
_atom_site_aniso_U_33
_atom_site_aniso_U_23
_atom_site_aniso_U_13
_atom_site_aniso_U_12
C1 0.040(5) 0.083(6) 0.026(4) -0.012(4) 0.008(3) -0.022(4)
C2 0.049(5) 0.086(7) 0.046(4) -0.021(4) 0.019(4) -0.033(5)
C3 0.047(5) 0.075(6) 0.060(6) -0.032(5) 0.018(4) -0.030(4)
C4 0.038(4) 0.051(4) 0.046(4) -0.023(3) 0.015(3) -0.016(4)
C5 0.060(5) 0.104(8) 0.041(4) -0.029(5) 0.010(4) -0.046(6)
C6 0.084(8) 0.106(10) 0.071(7) -0.050(7) 0.029(6) -0.056(8)
C7 0.090(8) 0.084(8) 0.100(9) -0.045(7) 0.035(7) -0.040(7)
C8 0.067(7) 0.074(7) 0.098(8) -0.048(6) 0.043(6) -0.028(5)
C9 0.026(3) 0.051(4) 0.046(4) -0.014(3) 0.011(3) -0.008(3)
C10 0.030(4) 0.057(5) 0.053(5) -0.013(4) 0.010(3) -0.001(3)
C11 0.033(4) 0.037(4) 0.040(4) -0.008(3) 0.006(3) -0.003(3)
C12 0.024(4) 0.050(5) 0.031(4) -0.011(3) 0.004(3) 0.000(3)
C13 0.045(5) 0.044(4) 0.076(5) 0.009(4) 0.016(4) 0.008(4)
C14 0.042(4) 0.054(5) 0.076(5) 0.012(4) 0.012(4) 0.013(4)
C15 0.031(4) 0.056(5) 0.061(5) 0.009(4) 0.001(3) 0.001(3)
C16 0.028(4) 0.044(4) 0.049(4) 0.002(3) 0.010(3) 0.001(3)
C17 0.023(3) 0.045(4) 0.028(3) -0.011(3) 0.002(3) -0.004(3)
C18 0.035(4) 0.045(4) 0.025(3) -0.006(3) 0.005(3) 0.003(3)
C19 0.036(4) 0.054(4) 0.031(3) -0.002(3) 0.006(3) 0.005(3)
C20 0.022(3) 0.063(5) 0.026(3) -0.002(3) -0.001(3) 0.002(3)
C21 0.038(4) 0.040(4) 0.044(4) -0.008(3) 0.005(3) -0.001(3)
C22 0.050(5) 0.048(4) 0.050(4) -0.003(4) 0.001(4) 0.001(4)
C23 0.052(5) 0.047(5) 0.060(5) 0.004(4) 0.011(4) 0.006(4)
C24 0.031(4) 0.061(5) 0.047(4) 0.006(4) -0.002(3) 0.012(3)
C25 0.028(4) 0.096(7) 0.019(3) 0.000(4) -0.001(3) -0.005(4)
C26 0.023(4) 0.120(8) 0.028(4) 0.011(4) 0.001(3) 0.001(5)
C27 0.024(4) 0.166(12) 0.025(4) 0.012(5) -0.009(3) -0.015(5)
C28 0.027(4) 0.129(9) 0.010(3) -0.004(4) 0.001(3) -0.017(5)
C29 0.036(5) 0.138(9) 0.046(5) 0.037(6) -0.005(4) 0.007(5)
C30 0.023(5) 0.26(2) 0.056(6) 0.050(9) -0.009(4) 0.021(8)
C31 0.020(5) 0.204(15) 0.062(6) 0.033(8) -0.007(4) -0.017(7)
C32 0.035(5) 0.169(12) 0.044(5) 0.009(6) -0.010(4) -0.028(6)
C33 0.028(3) 0.036(4) 0.043(4) -0.003(3) -0.004(3) -0.002(3)
C34 0.042(4) 0.034(4) 0.050(4) -0.011(3) 0.001(3) 0.004(3)
C35 0.026(3) 0.040(4) 0.048(4) -0.012(3) 0.004(3) 0.007(3)
C36 0.026(3) 0.037(4) 0.040(4) -0.009(3) -0.004(3) 0.004(3)
C37 0.039(4) 0.046(4) 0.055(4) 0.002(4) -0.005(3) -0.002(3)
C38 0.042(4) 0.045(4) 0.070(6) -0.001(4) 0.001(4) 0.009(4)
C39 0.041(4) 0.055(5) 0.066(5) 0.005(4) -0.004(4) 0.012(4)
C40 0.038(4) 0.043(4) 0.059(5) 0.000(4) -0.009(4) 0.004(3)
C41 0.028(4) 0.036(4) 0.029(3) -0.011(3) -0.005(3) -0.007(3)
C42 0.039(4) 0.037(4) 0.027(3) -0.006(3) -0.003(3) -0.009(3)
C43 0.024(3) 0.036(3) 0.034(3) 0.006(3) -0.001(3) 0.002(3)
C44 0.030(4) 0.034(4) 0.036(4) -0.009(3) 0.004(3) -0.001(3)
C45 0.031(4) 0.045(4) 0.042(4) -0.007(3) -0.008(3) -0.003(3)
C46 0.030(4) 0.059(5) 0.051(4) -0.008(4) -0.009(3) -0.005(3)
C47 0.043(4) 0.046(4) 0.036(4) -0.004(3) -0.002(3) -0.005(3)
C48 0.044(4) 0.039(4) 0.040(4) -0.003(3) 0.005(3) -0.007(3)
C49 0.038(4) 0.038(4) 0.036(4) 0.006(3) 0.001(3) 0.017(3)
C50 0.041(4) 0.059(5) 0.035(4) 0.002(3) 0.004(3) 0.019(4)
C51 0.032(4) 0.054(4) 0.034(3) 0.010(3) 0.009(3) 0.012(3)
C52 0.030(4) 0.051(4) 0.030(3) 0.000(3) 0.008(3) 0.005(3)
C53 0.045(5) 0.051(5) 0.060(5) 0.010(4) -0.011(4) 0.010(4)
C54 0.063(6) 0.048(5) 0.077(6) -0.001(4) -0.005(5) 0.018(4)
C55 0.052(5) 0.051(5) 0.072(6) 0.008(4) 0.007(4) 0.017(4)
C56 0.034(4) 0.075(6) 0.048(5) 0.011(4) 0.008(3) 0.011(4)
C57 0.026(4) 0.057(5) 0.021(4) 0.007(3) 0.001(3) 0.001(3)
C58 0.036(4) 0.056(4) 0.027(3) -0.006(3) 0.005(3) -0.002(3)
C59 0.028(4) 0.057(5) 0.032(4) -0.002(3) 0.001(3) -0.004(3)
C60 0.018(3) 0.047(4) 0.028(3) -0.003(3) -0.001(3) -0.004(3)
C61 0.029(4) 0.064(5) 0.049(4) 0.009(4) 0.010(3) -0.005(4)
C62 0.021(4) 0.089(7) 0.070(6) 0.004(5) 0.005(4) -0.005(4)
C63 0.039(4) 0.060(5) 0.065(5) 0.007(4) 0.005(4) -0.008(4)
C64 0.034(4) 0.052(4) 0.050(4) 0.003(3) 0.005(3) -0.008(3)
N1 0.031(3) 0.068(4) 0.040(3) -0.022(3) 0.009(3) -0.023(3)
N2 0.036(3) 0.062(4) 0.054(4) -0.025(3) 0.019(3) -0.012(3)
N3 0.019(3) 0.047(3) 0.041(3) -0.017(3) 0.009(2) -0.004(2)
N4 0.021(3) 0.033(3) 0.047(3) -0.006(3) 0.004(2) -0.004(3)
N5 0.030(3) 0.052(3) 0.024(3) -0.004(2) 0.001(2) -0.002(3)
N6 0.022(3) 0.082(5) 0.032(3) 0.001(3) -0.001(2) 0.006(3)
N7 0.022(3) 0.088(5) 0.020(3) 0.005(3) -0.005(2) -0.013(3)
N8 0.027(4) 0.104(6) 0.027(3) 0.000(4) -0.003(3) -0.032(4)
N9 0.025(3) 0.033(3) 0.036(3) -0.008(2) -0.005(2) 0.000(2)
N10 0.030(3) 0.037(3) 0.036(3) -0.011(3) -0.007(2) 0.002(3)
N11 0.019(3) 0.046(3) 0.025(3) -0.008(2) -0.007(2) -0.002(2)
N12 0.027(3) 0.041(3) 0.035(3) 0.004(2) -0.004(2) -0.004(2)
N13 0.028(3) 0.038(3) 0.028(3) 0.000(2) 0.003(2) 0.006(2)
N14 0.026(3) 0.062(4) 0.036(3) 0.005(3) 0.004(2) 0.000(3)
N15 0.029(3) 0.051(4) 0.027(3) 0.004(3) 0.009(2) -0.003(3)
N16 0.028(3) 0.036(3) 0.053(4) -0.009(3) 0.006(3) -0.003(3)
Tb1 0.01992(15) 0.04924(17) 0.02500(14) -0.00817(18) 0.00050(17) -0.00326(11)
N17 0.147(4) 0.083(3) 0.062(2) -0.0034(19) 0.004(2) 0.004(3)
C65 0.147(4) 0.083(3) 0.062(2) -0.0034(19) 0.004(2) 0.004(3)
C66 0.147(4) 0.083(3) 0.062(2) -0.0034(19) 0.004(2) 0.004(3)
C67 0.147(4) 0.083(3) 0.062(2) -0.0034(19) 0.004(2) 0.004(3)
C68 0.147(4) 0.083(3) 0.062(2) -0.0034(19) 0.004(2) 0.004(3)
C69 0.147(4) 0.083(3) 0.062(2) -0.0034(19) 0.004(2) 0.004(3)
C70 0.147(4) 0.083(3) 0.062(2) -0.0034(19) 0.004(2) 0.004(3)
C71 0.147(4) 0.083(3) 0.062(2) -0.0034(19) 0.004(2) 0.004(3)
C72 0.147(4) 0.083(3) 0.062(2) -0.0034(19) 0.004(2) 0.004(3)
C71A 0.147(4) 0.083(3) 0.062(2) -0.0034(19) 0.004(2) 0.004(3)
C72A 0.147(4) 0.083(3) 0.062(2) -0.0034(19) 0.004(2) 0.004(3)
C73 0.131(6) 0.104(5) 0.087(4) 0.019(4) 0.006(4) 0.009(4)
C74 0.131(6) 0.104(5) 0.087(4) 0.019(4) 0.006(4) 0.009(4)
C75 0.131(6) 0.104(5) 0.087(4) 0.019(4) 0.006(4) 0.009(4)
C76 0.131(6) 0.104(5) 0.087(4) 0.019(4) 0.006(4) 0.009(4)
C77 0.119(5) 0.085(4) 0.077(4) 0.004(3) -0.014(4) -0.006(3)
C78 0.119(5) 0.085(4) 0.077(4) 0.004(3) -0.014(4) -0.006(3)
C79 0.119(5) 0.085(4) 0.077(4) 0.004(3) -0.014(4) -0.006(3)
C80 0.119(5) 0.085(4) 0.077(4) 0.004(3) -0.014(4) -0.006(3)
C81 0.065(6) 0.094(8) 0.068(6) -0.006(6) -0.020(5) -0.002(6)
O1 0.044(3) 0.066(4) 0.074(4) -0.005(3) -0.015(3) 0.007(3)

loop_
_atom_type_symbol
_atom_type_description
_atom_type_scat_dispersion_real
_atom_type_scat_dispersion_imag
_atom_type_scat_source
C C 0.0033 0.0016 'International Tables Vol C Tables 4.2.6.8 and 6.1.1.4'
H H 0.0000 0.0000 'International Tables Vol C Tables 4.2.6.8 and 6.1.1.4'
N N 0.0061 0.0033 'International Tables Vol C Tables 4.2.6.8 and 6.1.1.4'
O O 0.0106 0.0060 'International Tables Vol C Tables 4.2.6.8 and 6.1.1.4'
Tb Tb -0.1723 4.1537 'International Tables Vol C Tables 4.2.6.8 and 6.1.1.4'

loop_
_geom_angle_atom_site_label_1
_geom_angle_atom_site_label_2
_geom_angle_atom_site_label_3
_geom_angle
_geom_angle_site_symmetry_1
_geom_angle_site_symmetry_3
_geom_angle_publ_flag
N8 C1 N1 129.7(9) . . ?
N8 C1 C2 121.3(8) . . ?
N1 C1 C2 108.8(8) . . ?
C3 C2 C5 122.2(10) . . ?
C3 C2 C1 105.8(7) . . ?
C5 C2 C1 131.9(10) . . ?
C2 C3 C8 119.3(8) . . ?
C2 C3 C4 107.9(9) . . ?
C8 C3 C4 132.7(9) . . ?
N2 C4 N1 128.9(7) . . ?
N2 C4 C3 122.2(8) . . ?
N1 C4 C3 108.7(7) . . ?
C6 C5 C2 117.2(11) . . ?
C6 C5 H5 121.4 . . ?
C2 C5 H5 121.4 . . ?
C5 C6 C7 121.2(10) . . ?
C5 C6 H6 119.4 . . ?
C7 C6 H6 119.4 . . ?
C8 C7 C6 123.1(13) . . ?
C8 C7 H7 118.5 . . ?
C6 C7 H7 118.5 . . ?
C7 C8 C3 116.9(12) . . ?
C7 C8 H8 121.6 . . ?
C3 C8 H8 121.6 . . ?
N2 C9 N3 127.0(7) . . ?
N2 C9 C10 125.1(7) . . ?
N3 C9 C10 107.8(6) . . ?
C11 C10 C13 123.2(7) . . ?
C11 C10 C9 106.7(7) . . ?
C13 C10 C9 130.1(8) . . ?
C10 C11 C16 120.3(7) . . ?
C10 C11 C12 107.6(6) . . ?
C16 C11 C12 132.1(7) . . ?
N4 C12 N3 128.3(7) . . ?
N4 C12 C11 122.4(6) . . ?
N3 C12 C11 109.2(6) . . ?
C14 C13 C10 115.3(8) . . ?
C14 C13 H13 122.3 . . ?
C10 C13 H13 122.3 . . ?
C15 C14 C13 121.7(8) . . ?
C15 C14 H14 119.1 . . ?
C13 C14 H14 119.1 . . ?
C14 C15 C16 121.6(7) . . ?
C14 C15 H15 119.2 . . ?
C16 C15 H15 119.2 . . ?
C15 C16 C11 117.8(7) . . ?
C15 C16 H16 121.1 . . ?
C11 C16 H16 121.1 . . ?
N4 C17 N5 130.0(7) . . ?
N4 C17 C18 121.3(6) . . ?
N5 C17 C18 108.7(6) . . ?
C21 C18 C19 122.7(7) . . ?
C21 C18 C17 132.2(7) . . ?
C19 C18 C17 104.9(6) . . ?
C18 C19 C24 119.5(7) . . ?
C18 C19 C20 108.2(6) . . ?
C24 C19 C20 132.3(7) . . ?
N6 C20 N5 128.4(7) . . ?
N6 C20 C19 123.6(7) . . ?
N5 C20 C19 108.1(6) . . ?
C18 C21 C22 117.8(7) . . ?
C18 C21 H21 121.1 . . ?
C22 C21 H21 121.1 . . ?
C21 C22 C23 120.2(8) . . ?
C21 C22 H22 119.9 . . ?
C23 C22 H22 119.9 . . ?
C24 C23 C22 121.6(8) . . ?
C24 C23 H23 119.2 . . ?
C22 C23 H23 119.2 . . ?
C23 C24 C19 118.0(8) . . ?
C23 C24 H24 121.0 . . ?
C19 C24 H24 121.0 . . ?
N6 C25 N7 127.6(7) . . ?
N6 C25 C26 122.7(9) . . ?
N7 C25 C26 109.6(8) . . ?
C29 C26 C27 121.8(8) . . ?
C29 C26 C25 132.8(10) . . ?
C27 C26 C25 105.4(8) . . ?
C32 C27 C28 135.2(13) . . ?
C32 C27 C26 118.4(11) . . ?
C28 C27 C26 106.4(8) . . ?
N7 C28 N8 126.7(9) . . ?
N7 C28 C27 110.5(11) . . ?
N8 C28 C27 122.8(9) . . ?
C26 C29 C30 115.8(12) . . ?
C26 C29 H29 122.1 . . ?
C30 C29 H29 122.1 . . ?
C31 C30 C29 122.6(12) . . ?
C31 C30 H30 118.7 . . ?
C29 C30 H30 118.7 . . ?
C32 C31 C30 120.4(10) . . ?
C32 C31 H31 119.8 . . ?
C30 C31 H31 119.8 . . ?
C31 C32 C27 121.0(13) . . ?
C31 C32 H32 119.5 . . ?
C27 C32 H32 119.5 . . ?
N16 C33 N9 127.2(6) . . ?
N16 C33 C34 123.4(6) . . ?
N9 C33 C34 109.3(6) . . ?
C35 C34 C37 122.8(7) . . ?
C35 C34 C33 107.4(6) . . ?
C37 C34 C33 129.7(7) . . ?
C40 C35 C34 119.5(7) . . ?
C40 C35 C36 134.5(7) . . ?
C34 C35 C36 105.9(6) . . ?
N10 C36 N9 127.8(6) . . ?
N10 C36 C35 123.0(6) . . ?
N9 C36 C35 109.2(6) . . ?
C38 C37 C34 116.5(8) . . ?
C38 C37 H37 121.7 . . ?
C34 C37 H37 121.7 . . ?
C37 C38 C39 120.1(8) . . ?
C37 C38 H38 119.9 . . ?
C39 C38 H38 119.9 . . ?
C40 C39 C38 121.9(8) . . ?
C40 C39 H39 119.0 . . ?
C38 C39 H39 119.0 . . ?
C39 C40 C35 119.0(8) . . ?
C39 C40 H40 120.5 . . ?
C35 C40 H40 120.5 . . ?
N11 C41 N10 126.8(6) . . ?
N11 C41 C42 110.8(6) . . ?
N10 C41 C42 122.2(6) . . ?
C43 C42 C45 119.7(6) . . ?
C43 C42 C41 105.3(6) . . ?
C45 C42 C41 135.0(7) . . ?
C42 C43 C48 120.5(6) . . ?
C42 C43 C44 106.0(6) . . ?
C48 C43 C44 133.5(6) . . ?
N11 C44 N12 128.1(6) . . ?
N11 C44 C43 110.6(6) . . ?
N12 C44 C43 121.2(6) . . ?
C46 C45 C42 118.5(7) . . ?
C46 C45 H45 120.7 . . ?
C42 C45 H45 120.7 . . ?
C45 C46 C47 120.8(7) . . ?
C45 C46 H46 119.6 . . ?
C47 C46 H46 119.6 . . ?
C48 C47 C46 121.7(7) . . ?
C48 C47 H47 119.1 . . ?
C46 C47 H47 119.1 . . ?
C47 C48 C43 118.7(7) . . ?
C47 C48 H48 120.7 . . ?
C43 C48 H48 120.7 . . ?
N12 C49 N13 129.2(6) . . ?
N12 C49 C50 122.2(7) . . ?
N13 C49 C50 108.5(6) . . ?
C51 C50 C53 120.5(7) . . ?
C51 C50 C49 107.1(7) . . ?
C53 C50 C49 132.3(8) . . ?
C50 C51 C56 122.3(8) . . ?
C50 C51 C52 105.6(6) . . ?
C56 C51 C52 132.1(8) . . ?
N14 C52 N13 128.6(7) . . ?
N14 C52 C51 121.0(6) . . ?
N13 C52 C51 110.3(6) . . ?
C50 C53 C54 116.6(8) . . ?
C50 C53 H53 121.7 . . ?
C54 C53 H53 121.7 . . ?
C55 C54 C53 121.6(8) . . ?
C55 C54 H54 119.2 . . ?
C53 C54 H54 119.2 . . ?
C56 C55 C54 121.9(8) . . ?
C56 C55 H55 119.1 . . ?
C54 C55 H55 119.1 . . ?
C55 C56 C51 116.9(8) . . ?
C55 C56 H56 121.5 . . ?
C51 C56 H56 121.5 . . ?
N15 C57 N14 124.5(7) . . ?
N15 C57 C58 113.4(7) . . ?
N14 C57 C58 121.8(7) . . ?
C59 C58 C61 121.7(7) . . ?
C59 C58 C57 104.4(7) . . ?
C61 C58 C57 134.0(8) . . ?
C58 C59 C64 120.8(7) . . ?
C58 C59 C60 108.6(7) . . ?
C64 C59 C60 130.5(7) . . ?
N16 C60 N15 127.8(6) . . ?
N16 C60 C59 124.7(7) . . ?
N15 C60 C59 107.3(6) . . ?
C62 C61 C58 117.4(8) . . ?
C62 C61 H61 121.3 . . ?
C58 C61 H61 121.3 . . ?
C61 C62 C63 122.1(7) . . ?
C61 C62 H62 119.0 . . ?
C63 C62 H62 119.0 . . ?
C64 C63 C62 120.5(8) . . ?
C64 C63 H63 119.7 . . ?
C62 C63 H63 119.7 . . ?
C63 C64 C59 117.4(8) . . ?
C63 C64 H64 121.3 . . ?
C59 C64 H64 121.3 . . ?
C4 N1 C1 108.9(7) . . ?
C4 N1 Tb1 123.4(5) . . ?
C1 N1 Tb1 123.6(6) . . ?
C4 N2 C9 123.6(7) . . ?
C12 N3 C9 108.3(6) . . ?
C12 N3 Tb1 121.5(4) . . ?
C9 N3 Tb1 121.2(4) . . ?
C12 N4 C17 122.0(6) . . ?
C17 N5 C20 109.9(6) . . ?
C17 N5 Tb1 123.1(5) . . ?
C20 N5 Tb1 123.9(4) . . ?
C25 N6 C20 123.0(7) . . ?
C28 N7 C25 107.8(7) . . ?
C28 N7 Tb1 122.0(6) . . ?
C25 N7 Tb1 121.2(5) . . ?
C1 N8 C28 122.9(7) . . ?
C36 N9 C33 108.1(6) . . ?
C36 N9 Tb1 124.8(5) . . ?
C33 N9 Tb1 121.6(4) . . ?
C36 N10 C41 122.6(6) . . ?
C44 N11 C41 107.2(6) . . ?
C44 N11 Tb1 121.9(4) . . ?
C41 N11 Tb1 123.4(4) . . ?
C49 N12 C44 122.5(6) . . ?
C52 N13 C49 108.4(6) . . ?
C52 N13 Tb1 124.4(5) . . ?
C49 N13 Tb1 122.9(4) . . ?
C52 N14 C57 122.8(6) . . ?
C57 N15 C60 106.3(6) . . ?
C57 N15 Tb1 124.1(5) . . ?
C60 N15 Tb1 119.8(4) . . ?
C60 N16 C33 125.2(6) . . ?
N3 Tb1 N11 82.06(19) . . ?
N3 Tb1 N13 144.64(19) . . ?
N11 Tb1 N13 71.15(19) . . ?
N3 Tb1 N1 70.41(19) . . ?
N11 Tb1 N1 144.0(2) . . ?
N13 Tb1 N1 142.6(2) . . ?
N3 Tb1 N15 143.9(2) . . ?
N11 Tb1 N15 109.39(19) . . ?
N13 Tb1 N15 69.1(2) . . ?
N1 Tb1 N15 82.7(2) . . ?
N3 Tb1 N7 109.0(2) . . ?
N11 Tb1 N7 142.9(2) . . ?
N13 Tb1 N7 81.8(2) . . ?
N1 Tb1 N7 70.3(3) . . ?
N15 Tb1 N7 82.83(19) . . ?
N3 Tb1 N9 81.9(2) . . ?
N11 Tb1 N9 69.58(18) . . ?
N13 Tb1 N9 108.61(18) . . ?
N1 Tb1 N9 83.7(2) . . ?
N15 Tb1 N9 71.28(19) . . ?
N7 Tb1 N9 145.4(2) . . ?
N3 Tb1 N5 70.6(2) . . ?
N11 Tb1 N5 81.38(19) . . ?
N13 Tb1 N5 82.65(19) . . ?
N1 Tb1 N5 109.4(2) . . ?
N15 Tb1 N5 143.4(2) . . ?
N7 Tb1 N5 70.2(2) . . ?
N9 Tb1 N5 142.41(18) . . ?
C77 N17 C69 103.3(10) . . ?
C77 N17 C65 113.8(8) . . ?
C69 N17 C65 117.7(11) . . ?
C77 N17 C73 107.6(10) . . ?
C69 N17 C73 105.1(8) . . ?
C65 N17 C73 108.6(10) . . ?
N17 C65 C66 119.8(9) . . ?
N17 C65 H65A 107.4 . . ?
C66 C65 H65A 107.4 . . ?
N17 C65 H65B 107.4 . . ?
C66 C65 H65B 107.4 . . ?
H65A C65 H65B 106.9 . . ?
C67 C66 C65 106.9(8) . . ?
C67 C66 H66A 110.3 . . ?
C65 C66 H66A 110.3 . . ?
C67 C66 H66B 110.3 . . ?
C65 C66 H66B 110.3 . . ?
H66A C66 H66B 108.6 . . ?
C68 C67 C66 113.2(9) . . ?
C68 C67 H67A 108.9 . . ?
C66 C67 H67A 108.9 . . ?
C68 C67 H67B 108.9 . . ?
C66 C67 H67B 108.9 . . ?
H67A C67 H67B 107.8 . . ?
C67 C68 H68C 109.5 . . ?
C67 C68 H68B 109.5 . . ?
H68C C68 H68B 109.5 . . ?
C67 C68 H68A 109.5 . . ?
H68C C68 H68A 109.5 . . ?
H68B C68 H68A 109.5 . . ?
N17 C69 C70 114.9(9) . . ?
N17 C69 H69A 108.5 . . ?
C70 C69 H69A 108.5 . . ?
N17 C69 H69B 108.5 . . ?
C70 C69 H69B 108.5 . . ?
H69A C69 H69B 107.5 . . ?
C71A C70 C69 101.1(14) . . ?
C71A C70 C71 107.6(18) . . ?
C69 C70 C71 108.0(10) . . ?
C71A C70 H70A 119.2 . . ?
C69 C70 H70A 110.1 . . ?
C71 C70 H70A 110.1 . . ?
C71A C70 H70B 11.6 . . ?
C69 C70 H70B 110.1 . . ?
C71 C70 H70B 110.1 . . ?
H70A C70 H70B 108.4 . . ?
C71A C70 H70A 112.0 . . ?
C69 C70 H70A 112.1 . . ?
C71 C70 H70A 7.5 . . ?
H70A C70 H70A 102.7 . . ?
H70B C70 H70A 113.2 . . ?
C71A C70 H70B 110.2 . . ?
C69 C70 H70B 112.2 . . ?
C71 C70 H70B 116.6 . . ?
H70A C70 H70B 9.2 . . ?
H70B C70 H70B 99.5 . . ?
H70A C70 H70B 109.1 . . ?
C72 C71 C70 119.3(16) . . ?
C72 C71 H70A 113.9 . . ?
C70 C71 H70A 13.3 . . ?
C72 C71 H71A 107.5 . . ?
C70 C71 H71A 107.5 . . ?
H70A C71 H71A 99.2 . . ?
C72 C71 H71B 107.5 . . ?
C70 C71 H71B 107.5 . . ?
H70A C71 H71B 120.5 . . ?
H71A C71 H71B 107.0 . . ?
C71 C72 H72C 109.5 . . ?
C71 C72 H72B 109.5 . . ?
H72C C72 H72B 109.5 . . ?
C71 C72 H72A 109.5 . . ?
H72C C72 H72A 109.5 . . ?
H72B C72 H72A 109.5 . . ?
N17 C73 C74 116.3(10) . . ?
N17 C73 H73A 108.2 . . ?
C74 C73 H73A 108.2 . . ?
N17 C73 H73B 108.2 . . ?
C74 C73 H73B 108.2 . . ?
H73A C73 H73B 107.4 . . ?
C73 C74 C75 108.9(11) . . ?
C73 C74 H74A 109.9 . . ?
C75 C74 H74A 109.9 . . ?
C73 C74 H74B 109.9 . . ?
C75 C74 H74B 109.9 . . ?
H74A C74 H74B 108.3 . . ?
C76 C75 C74 113.9(11) . . ?
C76 C75 H75A 108.8 . . ?
C74 C75 H75A 108.8 . . ?
C76 C75 H75B 108.8 . . ?
C74 C75 H75B 108.8 . . ?
H75A C75 H75B 107.7 . . ?
C75 C76 H76C 109.5 . . ?
C75 C76 H76B 109.5 . . ?
H76C C76 H76B 109.5 . . ?
C75 C76 H76A 109.5 . . ?
H76C C76 H76A 109.5 . . ?
H76B C76 H76A 109.5 . . ?
N17 C77 C78 109.7(9) . . ?
N17 C77 H77A 109.7 . . ?
C78 C77 H77A 109.7 . . ?
N17 C77 H77B 109.7 . . ?
C78 C77 H77B 109.7 . . ?
H77A C77 H77B 108.2 . . ?
C79 C78 C77 102.9(9) . . ?
C79 C78 H78A 111.2 . . ?
C77 C78 H78A 111.2 . . ?
C79 C78 H78B 111.2 . . ?
C77 C78 H78B 111.2 . . ?
H78A C78 H78B 109.1 . . ?
C78 C79 C80 120.8(10) . . ?
C78 C79 H79A 107.1 . . ?
C80 C79 H79A 107.1 . . ?
C78 C79 H79B 107.1 . . ?
C80 C79 H79B 107.1 . . ?
H79A C79 H79B 106.8 . . ?
C79 C80 H80C 109.5 . . ?
C79 C80 H80B 109.5 . . ?
H80C C80 H80B 109.5 . . ?
C79 C80 H80A 109.5 . . ?
H80C C80 H80A 109.5 . . ?
H80B C80 H80A 109.5 . . ?
O1 C81 H81C 109.5 . . ?
O1 C81 H81B 109.5 . . ?
H81C C81 H81B 109.5 . . ?
O1 C81 H81A 109.5 . . ?
H81C C81 H81A 109.5 . . ?
H81B C81 H81A 109.5 . . ?
C81 O1 H1 109.5 . . ?
C70 C71A C72A 110.8(16) . . ?
C70 C71A H71C 109.5 . . ?
C72A C71A H71C 109.5 . . ?
C70 C71A H71D 109.5 . . ?
C72A C71A H71D 109.5 . . ?
H71C C71A H71D 108.1 . . ?
C71A C72A H72A 109.5 . . ?
C71A C72A H72B 109.5 . . ?
H72A C72A H72B 109.5 . . ?
C71A C72A H72C 109.5 . . ?
H72A C72A H72C 109.5 . . ?
H72B C72A H72C 109.5 . . ?

loop_
_geom_bond_atom_site_label_1
_geom_bond_atom_site_label_2
_geom_bond_distance
_geom_bond_site_symmetry_2
_geom_bond_publ_flag
C1 N8 1.284(12) . ?
C1 N1 1.378(10) . ?
C1 C2 1.466(14) . ?
C2 C3 1.394(14) . ?
C2 C5 1.414(11) . ?
C3 C8 1.431(16) . ?
C3 C4 1.446(11) . ?
C4 N2 1.316(11) . ?
C4 N1 1.371(12) . ?
C5 C6 1.357(17) . ?
C5 H5 0.9500 . ?
C6 C7 1.40(2) . ?
C6 H6 0.9500 . ?
C7 C8 1.366(15) . ?
C7 H7 0.9500 . ?
C8 H8 0.9500 . ?
C9 N2 1.322(10) . ?
C9 N3 1.391(10) . ?
C9 C10 1.475(10) . ?
C10 C11 1.365(11) . ?
C10 C13 1.418(12) . ?
C11 C16 1.400(10) . ?
C11 C12 1.453(10) . ?
C12 N4 1.321(9) . ?
C12 N3 1.359(9) . ?
C13 C14 1.403(12) . ?
C13 H13 0.9500 . ?
C14 C15 1.382(12) . ?
C14 H14 0.9500 . ?
C15 C16 1.391(11) . ?
C15 H15 0.9500 . ?
C16 H16 0.9500 . ?
C17 N4 1.334(9) . ?
C17 N5 1.359(9) . ?
C17 C18 1.478(10) . ?
C18 C21 1.372(10) . ?
C18 C19 1.392(10) . ?
C19 C24 1.421(11) . ?
C19 C20 1.451(11) . ?
C20 N6 1.340(9) . ?
C20 N5 1.360(10) . ?
C21 C22 1.399(11) . ?
C21 H21 0.9500 . ?
C22 C23 1.411(13) . ?
C22 H22 0.9500 . ?
C23 C24 1.370(12) . ?
C23 H23 0.9500 . ?
C24 H24 0.9500 . ?
C25 N6 1.322(11) . ?
C25 N7 1.368(12) . ?
C25 C26 1.448(10) . ?
C26 C29 1.391(14) . ?
C26 C27 1.424(15) . ?
C27 C32 1.384(13) . ?
C27 C28 1.418(15) . ?
C28 N7 1.365(12) . ?
C28 N8 1.379(14) . ?
C29 C30 1.415(15) . ?
C29 H29 0.9500 . ?
C30 C31 1.37(2) . ?
C30 H30 0.9500 . ?
C31 C32 1.351(19) . ?
C31 H31 0.9500 . ?
C32 H32 0.9500 . ?
C33 N16 1.351(9) . ?
C33 N9 1.380(9) . ?
C33 C34 1.442(10) . ?
C34 C35 1.388(11) . ?
C34 C37 1.395(11) . ?
C35 C40 1.386(10) . ?
C35 C36 1.473(10) . ?
C36 N10 1.324(9) . ?
C36 N9 1.367(8) . ?
C37 C38 1.382(11) . ?
C37 H37 0.9500 . ?
C38 C39 1.425(12) . ?
C38 H38 0.9500 . ?
C39 C40 1.341(12) . ?
C39 H39 0.9500 . ?
C40 H40 0.9500 . ?
C41 N11 1.344(9) . ?
C41 N10 1.377(10) . ?
C41 C42 1.444(10) . ?
C42 C43 1.384(10) . ?
C42 C45 1.403(10) . ?
C43 C48 1.416(10) . ?
C43 C44 1.442(9) . ?
C44 N11 1.341(9) . ?
C44 N12 1.368(9) . ?
C45 C46 1.381(10) . ?
C45 H45 0.9500 . ?
C46 C47 1.386(11) . ?
C46 H46 0.9500 . ?
C47 C48 1.340(11) . ?
C47 H47 0.9500 . ?
C48 H48 0.9500 . ?
C49 N12 1.312(10) . ?
C49 N13 1.372(10) . ?
C49 C50 1.465(10) . ?
C50 C51 1.389(12) . ?
C50 C53 1.391(12) . ?
C51 C56 1.391(11) . ?
C51 C52 1.458(10) . ?
C52 N14 1.331(10) . ?
C52 N13 1.354(9) . ?
C53 C54 1.404(12) . ?
C53 H53 0.9500 . ?
C54 C55 1.383(14) . ?
C54 H54 0.9500 . ?
C55 C56 1.365(13) . ?
C55 H55 0.9500 . ?
C56 H56 0.9500 . ?
C57 N15 1.328(10) . ?
C57 N14 1.381(10) . ?
C57 C58 1.415(11) . ?
C58 C59 1.373(11) . ?
C58 C61 1.404(11) . ?
C59 C64 1.424(11) . ?
C59 C60 1.437(10) . ?
C60 N16 1.297(10) . ?
C60 N15 1.400(9) . ?
C61 C62 1.369(12) . ?
C61 H61 0.9500 . ?
C62 C63 1.411(12) . ?
C62 H62 0.9500 . ?
C63 C64 1.382(11) . ?
C63 H63 0.9500 . ?
C64 H64 0.9500 . ?
N1 Tb1 2.432(6) . ?
N3 Tb1 2.424(5) . ?
N5 Tb1 2.444(6) . ?
N7 Tb1 2.438(6) . ?
N9 Tb1 2.442(5) . ?
N11 Tb1 2.431(5) . ?
N13 Tb1 2.431(5) . ?
N15 Tb1 2.434(5) . ?
N17 C77 1.489(9) . ?
N17 C69 1.499(9) . ?
N17 C65 1.504(9) . ?
N17 C73 1.516(9) . ?
C65 C66 1.542(9) . ?
C65 H65A 0.9900 . ?
C65 H65B 0.9900 . ?
C66 C67 1.510(9) . ?
C66 H66A 0.9900 . ?
C66 H66B 0.9900 . ?
C67 C68 1.480(9) . ?
C67 H67A 0.9900 . ?
C67 H67B 0.9900 . ?
C68 H68C 0.9800 . ?
C68 H68B 0.9800 . ?
C68 H68A 0.9800 . ?
C69 C70 1.508(9) . ?
C69 H69A 0.9900 . ?
C69 H69B 0.9900 . ?
C70 C71A 1.505(10) . ?
C70 C71 1.523(10) . ?
C70 H70A 0.9900 . ?
C70 H70B 0.9900 . ?
C70 H70A 0.9900 . ?
C70 H70B 0.9900 . ?
C71 C72 1.520(10) . ?
C71 H70A 0.5566 . ?
C71 H71A 0.9900 . ?
C71 H71B 0.9900 . ?
C72 H72C 0.9800 . ?
C72 H72B 0.9800 . ?
C72 H72A 0.9800 . ?
C73 C74 1.521(9) . ?
C73 H73A 0.9900 . ?
C73 H73B 0.9900 . ?
C74 C75 1.558(9) . ?
C74 H74A 0.9900 . ?
C74 H74B 0.9900 . ?
C75 C76 1.542(9) . ?
C75 H75A 0.9900 . ?
C75 H75B 0.9900 . ?
C76 H76C 0.9800 . ?
C76 H76B 0.9800 . ?
C76 H76A 0.9800 . ?
C77 C78 1.549(9) . ?
C77 H77A 0.9900 . ?
C77 H77B 0.9900 . ?
C78 C79 1.492(9) . ?
C78 H78A 0.9900 . ?
C78 H78B 0.9900 . ?
C79 C80 1.510(9) . ?
C79 H79A 0.9900 . ?
C79 H79B 0.9900 . ?
C80 H80C 0.9800 . ?
C80 H80B 0.9800 . ?
C80 H80A 0.9800 . ?
C81 O1 1.448(12) . ?
C81 H81C 0.9800 . ?
C81 H81B 0.9800 . ?
C81 H81A 0.9800 . ?
O1 H1 0.8400 . ?
C71A C72A 1.509(10) . ?
C71A H71C 0.9900 . ?
C71A H71D 0.9900 . ?
C72A H72A 0.9800 . ?
C72A H72B 0.9800 . ?
C72A H72C 0.9800 . ?

loop_
_geom_hbond_atom_site_label_D
_geom_hbond_atom_site_label_H
_geom_hbond_atom_site_label_A
_geom_hbond_distance_DH
_geom_hbond_distance_HA
_geom_hbond_distance_DA
_geom_hbond_angle_DHA
_geom_hbond_site_symmetry_A
O1 H1 N10 0.84 2.14 2.959(8) 163.5 .

loop_
_geom_torsion_atom_site_label_1
_geom_torsion_atom_site_label_2
_geom_torsion_atom_site_label_3
_geom_torsion_atom_site_label_4
_geom_torsion
_geom_torsion_site_symmetry_1
_geom_torsion_site_symmetry_2
_geom_torsion_site_symmetry_3
_geom_torsion_site_symmetry_4
_geom_torsion_publ_flag
N8 C1 C2 C3 -175.1(8) . . . . ?
N1 C1 C2 C3 0.3(9) . . . . ?
N8 C1 C2 C5 1.7(14) . . . . ?
N1 C1 C2 C5 177.1(8) . . . . ?
C5 C2 C3 C8 0.3(14) . . . . ?
C1 C2 C3 C8 177.5(9) . . . . ?
C5 C2 C3 C4 -176.9(8) . . . . ?
C1 C2 C3 C4 0.3(10) . . . . ?
C2 C3 C4 N2 174.5(8) . . . . ?
C8 C3 C4 N2 -2.1(17) . . . . ?
C2 C3 C4 N1 -0.9(10) . . . . ?
C8 C3 C4 N1 -177.5(11) . . . . ?
C3 C2 C5 C6 -1.5(13) . . . . ?
C1 C2 C5 C6 -177.9(9) . . . . ?
C2 C5 C6 C7 3.6(16) . . . . ?
C5 C6 C7 C8 -5(2) . . . . ?
C6 C7 C8 C3 3.2(19) . . . . ?
C2 C3 C8 C7 -1.1(16) . . . . ?
C4 C3 C8 C7 175.2(11) . . . . ?
N2 C9 C10 C11 -173.0(7) . . . . ?
N3 C9 C10 C11 3.1(9) . . . . ?
N2 C9 C10 C13 6.6(14) . . . . ?
N3 C9 C10 C13 -177.3(8) . . . . ?
C13 C10 C11 C16 2.7(12) . . . . ?
C9 C10 C11 C16 -177.6(7) . . . . ?
C13 C10 C11 C12 -179.1(8) . . . . ?
C9 C10 C11 C12 0.6(8) . . . . ?
C10 C11 C12 N4 172.4(7) . . . . ?
C16 C11 C12 N4 -9.6(13) . . . . ?
C10 C11 C12 N3 -4.2(8) . . . . ?
C16 C11 C12 N3 173.7(8) . . . . ?
C11 C10 C13 C14 -2.4(13) . . . . ?
C9 C10 C13 C14 178.0(8) . . . . ?
C10 C13 C14 C15 0.5(13) . . . . ?
C13 C14 C15 C16 1.0(14) . . . . ?
C14 C15 C16 C11 -0.8(12) . . . . ?
C10 C11 C16 C15 -1.0(11) . . . . ?
C12 C11 C16 C15 -178.7(8) . . . . ?
N4 C17 C18 C21 0.1(11) . . . . ?
N5 C17 C18 C21 -179.8(7) . . . . ?
N4 C17 C18 C19 -175.9(6) . . . . ?
N5 C17 C18 C19 4.2(7) . . . . ?
C21 C18 C19 C24 0.3(11) . . . . ?
C17 C18 C19 C24 176.8(6) . . . . ?
C21 C18 C19 C20 -178.5(6) . . . . ?
C17 C18 C19 C20 -2.0(7) . . . . ?
C18 C19 C20 N6 178.1(6) . . . . ?
C24 C19 C20 N6 -0.5(13) . . . . ?
C18 C19 C20 N5 -0.8(8) . . . . ?
C24 C19 C20 N5 -179.4(8) . . . . ?
C19 C18 C21 C22 -1.0(11) . . . . ?
C17 C18 C21 C22 -176.4(7) . . . . ?
C18 C21 C22 C23 1.9(11) . . . . ?
C21 C22 C23 C24 -2.3(13) . . . . ?
C22 C23 C24 C19 1.5(13) . . . . ?
C18 C19 C24 C23 -0.6(12) . . . . ?
C20 C19 C24 C23 177.9(8) . . . . ?
N6 C25 C26 C29 7.3(14) . . . . ?
N7 C25 C26 C29 -175.7(9) . . . . ?
N6 C25 C26 C27 -174.4(7) . . . . ?
N7 C25 C26 C27 2.6(8) . . . . ?
C29 C26 C27 C32 -1.2(13) . . . . ?
C25 C26 C27 C32 -179.7(8) . . . . ?
C29 C26 C27 C28 179.8(8) . . . . ?
C25 C26 C27 C28 1.3(9) . . . . ?
C32 C27 C28 N7 176.4(10) . . . . ?
C26 C27 C28 N7 -4.9(9) . . . . ?
C32 C27 C28 N8 -4.3(16) . . . . ?
C26 C27 C28 N8 174.4(7) . . . . ?
C27 C26 C29 C30 -0.5(13) . . . . ?
C25 C26 C29 C30 177.6(9) . . . . ?
C26 C29 C30 C31 2.0(16) . . . . ?
C29 C30 C31 C32 -1.8(19) . . . . ?
C30 C31 C32 C27 0.0(17) . . . . ?
C28 C27 C32 C31 -179.9(10) . . . . ?
C26 C27 C32 C31 1.4(15) . . . . ?
N16 C33 C34 C35 174.9(7) . . . . ?
N9 C33 C34 C35 -1.6(8) . . . . ?
N16 C33 C34 C37 -3.1(12) . . . . ?
N9 C33 C34 C37 -179.6(7) . . . . ?
C37 C34 C35 C40 -0.6(11) . . . . ?
C33 C34 C35 C40 -178.7(7) . . . . ?
C37 C34 C35 C36 178.2(7) . . . . ?
C33 C34 C35 C36 0.0(8) . . . . ?
C40 C35 C36 N10 0.9(13) . . . . ?
C34 C35 C36 N10 -177.6(7) . . . . ?
C40 C35 C36 N9 -179.9(8) . . . . ?
C34 C35 C36 N9 1.6(8) . . . . ?
C35 C34 C37 C38 1.5(12) . . . . ?
C33 C34 C37 C38 179.1(8) . . . . ?
C34 C37 C38 C39 -1.4(12) . . . . ?
C37 C38 C39 C40 0.6(14) . . . . ?
C38 C39 C40 C35 0.3(13) . . . . ?
C34 C35 C40 C39 -0.3(12) . . . . ?
C36 C35 C40 C39 -178.6(8) . . . . ?
N11 C41 C42 C43 -2.7(8) . . . . ?
N10 C41 C42 C43 172.0(6) . . . . ?
N11 C41 C42 C45 176.0(7) . . . . ?
N10 C41 C42 C45 -9.3(12) . . . . ?
C45 C42 C43 C48 2.9(10) . . . . ?
C41 C42 C43 C48 -178.2(6) . . . . ?
C45 C42 C43 C44 -179.2(6) . . . . ?
C41 C42 C43 C44 -0.3(7) . . . . ?
C42 C43 C44 N11 3.2(8) . . . . ?
C48 C43 C44 N11 -179.3(7) . . . . ?
C42 C43 C44 N12 -173.9(6) . . . . ?
C48 C43 C44 N12 3.6(12) . . . . ?
C43 C42 C45 C46 -2.7(10) . . . . ?
C41 C42 C45 C46 178.7(8) . . . . ?
C42 C45 C46 C47 1.2(11) . . . . ?
C45 C46 C47 C48 0.3(12) . . . . ?
C46 C47 C48 C43 -0.1(11) . . . . ?
C42 C43 C48 C47 -1.4(10) . . . . ?
C44 C43 C48 C47 -178.7(7) . . . . ?
N12 C49 C50 C51 177.0(7) . . . . ?
N13 C49 C50 C51 -0.8(8) . . . . ?
N12 C49 C50 C53 -1.5(13) . . . . ?
N13 C49 C50 C53 -179.3(8) . . . . ?
C53 C50 C51 C56 -1.3(11) . . . . ?
C49 C50 C51 C56 179.9(7) . . . . ?
C53 C50 C51 C52 177.8(7) . . . . ?
C49 C50 C51 C52 -0.9(8) . . . . ?
C50 C51 C52 N14 -175.0(6) . . . . ?
C56 C51 C52 N14 4.1(12) . . . . ?
C50 C51 C52 N13 2.4(8) . . . . ?
C56 C51 C52 N13 -178.6(8) . . . . ?
C51 C50 C53 C54 -1.8(11) . . . . ?
C49 C50 C53 C54 176.6(8) . . . . ?
C50 C53 C54 C55 2.5(14) . . . . ?
C53 C54 C55 C56 -0.1(15) . . . . ?
C54 C55 C56 C51 -3.0(13) . . . . ?
C50 C51 C56 C55 3.7(11) . . . . ?
C52 C51 C56 C55 -175.2(8) . . . . ?
N15 C57 C58 C59 -2.0(9) . . . . ?
N14 C57 C58 C59 171.7(7) . . . . ?
N15 C57 C58 C61 177.4(8) . . . . ?
N14 C57 C58 C61 -8.8(13) . . . . ?
C61 C58 C59 C64 2.9(11) . . . . ?
C57 C58 C59 C64 -177.5(7) . . . . ?
C61 C58 C59 C60 -178.6(7) . . . . ?
C57 C58 C59 C60 0.9(8) . . . . ?
C58 C59 C60 N16 -174.7(7) . . . . ?
C64 C59 C60 N16 3.5(13) . . . . ?
C58 C59 C60 N15 0.4(8) . . . . ?
C64 C59 C60 N15 178.6(7) . . . . ?
C59 C58 C61 C62 -1.7(12) . . . . ?
C57 C58 C61 C62 179.0(8) . . . . ?
C58 C61 C62 C63 0.0(13) . . . . ?
C61 C62 C63 C64 0.4(14) . . . . ?
C62 C63 C64 C59 0.8(13) . . . . ?
C58 C59 C64 C63 -2.4(11) . . . . ?
C60 C59 C64 C63 179.6(8) . . . . ?
N2 C4 N1 C1 -173.9(8) . . . . ?
C3 C4 N1 C1 1.1(9) . . . . ?
N2 C4 N1 Tb1 28.2(11) . . . . ?
C3 C4 N1 Tb1 -156.8(6) . . . . ?
N8 C1 N1 C4 174.0(8) . . . . ?
C2 C1 N1 C4 -0.9(9) . . . . ?
N8 C1 N1 Tb1 -28.2(11) . . . . ?
C2 C1 N1 Tb1 156.9(5) . . . . ?
N1 C4 N2 C9 6.4(13) . . . . ?
C3 C4 N2 C9 -168.0(8) . . . . ?
N3 C9 N2 C4 1.4(12) . . . . ?
C10 C9 N2 C4 176.8(7) . . . . ?
N4 C12 N3 C9 -170.2(7) . . . . ?
C11 C12 N3 C9 6.2(8) . . . . ?
N4 C12 N3 Tb1 42.3(10) . . . . ?
C11 C12 N3 Tb1 -141.3(5) . . . . ?
N2 C9 N3 C12 170.2(7) . . . . ?
C10 C9 N3 C12 -5.7(8) . . . . ?
N2 C9 N3 Tb1 -42.1(10) . . . . ?
C10 C9 N3 Tb1 141.9(5) . . . . ?
N3 C12 N4 C17 -0.5(12) . . . . ?
C11 C12 N4 C17 -176.5(6) . . . . ?
N5 C17 N4 C12 -9.4(11) . . . . ?
C18 C17 N4 C12 170.8(7) . . . . ?
N4 C17 N5 C20 175.3(7) . . . . ?
C18 C17 N5 C20 -4.9(7) . . . . ?
N4 C17 N5 Tb1 -24.3(10) . . . . ?
C18 C17 N5 Tb1 155.6(4) . . . . ?
N6 C20 N5 C17 -175.2(7) . . . . ?
C19 C20 N5 C17 3.6(8) . . . . ?
N6 C20 N5 Tb1 24.5(10) . . . . ?
C19 C20 N5 Tb1 -156.7(4) . . . . ?
N7 C25 N6 C20 -2.7(11) . . . . ?
C26 C25 N6 C20 173.9(7) . . . . ?
N5 C20 N6 C25 12.1(11) . . . . ?
C19 C20 N6 C25 -166.6(7) . . . . ?
N8 C28 N7 C25 -172.6(7) . . . . ?
C27 C28 N7 C25 6.6(8) . . . . ?
N8 C28 N7 Tb1 39.9(10) . . . . ?
C27 C28 N7 Tb1 -140.8(6) . . . . ?
N6 C25 N7 C28 171.2(7) . . . . ?
C26 C25 N7 C28 -5.7(8) . . . . ?
N6 C25 N7 Tb1 -41.0(9) . . . . ?
C26 C25 N7 Tb1 142.0(5) . . . . ?
N1 C1 N8 C28 -7.4(13) . . . . ?
C2 C1 N8 C28 166.9(7) . . . . ?
N7 C28 N8 C1 0.8(12) . . . . ?
C27 C28 N8 C1 -178.4(7) . . . . ?
N10 C36 N9 C33 176.5(7) . . . . ?
C35 C36 N9 C33 -2.7(7) . . . . ?
N10 C36 N9 Tb1 -29.6(9) . . . . ?
C35 C36 N9 Tb1 151.2(4) . . . . ?
N16 C33 N9 C36 -173.7(7) . . . . ?
C34 C33 N9 C36 2.7(8) . . . . ?
N16 C33 N9 Tb1 31.5(9) . . . . ?
C34 C33 N9 Tb1 -152.2(5) . . . . ?
N9 C36 N10 C41 -6.4(11) . . . . ?
C35 C36 N10 C41 172.7(6) . . . . ?
N11 C41 N10 C36 0.7(11) . . . . ?
C42 C41 N10 C36 -173.1(6) . . . . ?
N12 C44 N11 C41 172.0(7) . . . . ?
C43 C44 N11 C41 -4.9(8) . . . . ?
N12 C44 N11 Tb1 -37.4(9) . . . . ?
C43 C44 N11 Tb1 145.8(4) . . . . ?
N10 C41 N11 C44 -169.7(6) . . . . ?
C42 C41 N11 C44 4.7(8) . . . . ?
N10 C41 N11 Tb1 40.2(9) . . . . ?
C42 C41 N11 Tb1 -145.3(4) . . . . ?
N13 C49 N12 C44 9.3(11) . . . . ?
C50 C49 N12 C44 -168.0(7) . . . . ?
N11 C44 N12 C49 -3.6(11) . . . . ?
C43 C44 N12 C49 172.9(6) . . . . ?
N14 C52 N13 C49 174.2(7) . . . . ?
C51 C52 N13 C49 -2.9(8) . . . . ?
N14 C52 N13 Tb1 -28.8(10) . . . . ?
C51 C52 N13 Tb1 154.1(4) . . . . ?
N12 C49 N13 C52 -175.3(7) . . . . ?
C50 C49 N13 C52 2.3(8) . . . . ?
N12 C49 N13 Tb1 27.2(10) . . . . ?
C50 C49 N13 Tb1 -155.2(4) . . . . ?
N13 C52 N14 C57 -6.8(12) . . . . ?
C51 C52 N14 C57 170.0(7) . . . . ?
N15 C57 N14 C52 -0.8(12) . . . . ?
C58 C57 N14 C52 -173.9(7) . . . . ?
N14 C57 N15 C60 -171.3(7) . . . . ?
C58 C57 N15 C60 2.2(9) . . . . ?
N14 C57 N15 Tb1 43.5(10) . . . . ?
C58 C57 N15 Tb1 -143.0(5) . . . . ?
N16 C60 N15 C57 173.3(7) . . . . ?
C59 C60 N15 C57 -1.6(8) . . . . ?
N16 C60 N15 Tb1 -39.7(9) . . . . ?
C59 C60 N15 Tb1 145.5(5) . . . . ?
N15 C60 N16 C33 -1.4(12) . . . . ?
C59 C60 N16 C33 172.7(7) . . . . ?
N9 C33 N16 C60 6.1(12) . . . . ?
C34 C33 N16 C60 -169.7(7) . . . . ?
C12 N3 Tb1 N11 35.4(6) . . . . ?
C9 N3 Tb1 N11 -108.0(5) . . . . ?
C12 N3 Tb1 N13 -5.2(8) . . . . ?
C9 N3 Tb1 N13 -148.5(5) . . . . ?
C12 N3 Tb1 N1 -168.1(6) . . . . ?
C9 N3 Tb1 N1 48.5(5) . . . . ?
C12 N3 Tb1 N15 147.6(5) . . . . ?
C9 N3 Tb1 N15 4.2(7) . . . . ?
C12 N3 Tb1 N7 -108.1(6) . . . . ?
C9 N3 Tb1 N7 108.5(5) . . . . ?
C12 N3 Tb1 N9 105.7(6) . . . . ?
C9 N3 Tb1 N9 -37.7(5) . . . . ?
C12 N3 Tb1 N5 -48.2(6) . . . . ?
C9 N3 Tb1 N5 168.4(6) . . . . ?
C44 N11 Tb1 N3 -109.8(5) . . . . ?
C41 N11 Tb1 N3 36.1(5) . . . . ?
C44 N11 Tb1 N13 46.8(5) . . . . ?
C41 N11 Tb1 N13 -167.3(6) . . . . ?
C44 N11 Tb1 N1 -149.5(5) . . . . ?
C41 N11 Tb1 N1 -3.7(7) . . . . ?
C44 N11 Tb1 N15 105.6(5) . . . . ?
C41 N11 Tb1 N15 -108.6(5) . . . . ?
C44 N11 Tb1 N7 1.3(7) . . . . ?
C41 N11 Tb1 N7 147.1(5) . . . . ?
C44 N11 Tb1 N9 166.0(5) . . . . ?
C41 N11 Tb1 N9 -48.2(5) . . . . ?
C44 N11 Tb1 N5 -38.3(5) . . . . ?
C41 N11 Tb1 N5 107.5(5) . . . . ?
C52 N13 Tb1 N3 -153.4(5) . . . . ?
C49 N13 Tb1 N3 0.4(7) . . . . ?
C52 N13 Tb1 N11 163.7(6) . . . . ?
C49 N13 Tb1 N11 -42.4(5) . . . . ?
C52 N13 Tb1 N1 -0.5(7) . . . . ?
C49 N13 Tb1 N1 153.4(5) . . . . ?
C52 N13 Tb1 N15 43.4(5) . . . . ?
C49 N13 Tb1 N15 -162.8(5) . . . . ?
C52 N13 Tb1 N7 -42.0(5) . . . . ?
C49 N13 Tb1 N7 111.8(5) . . . . ?
C52 N13 Tb1 N9 104.0(5) . . . . ?
C49 N13 Tb1 N9 -102.2(5) . . . . ?
C52 N13 Tb1 N5 -112.9(5) . . . . ?
C49 N13 Tb1 N5 40.9(5) . . . . ?
C4 N1 Tb1 N3 -42.9(6) . . . . ?
C1 N1 Tb1 N3 162.4(7) . . . . ?
C4 N1 Tb1 N11 -0.7(8) . . . . ?
C1 N1 Tb1 N11 -155.4(6) . . . . ?
C4 N1 Tb1 N13 153.3(5) . . . . ?
C1 N1 Tb1 N13 -1.4(9) . . . . ?
C4 N1 Tb1 N15 112.5(6) . . . . ?
C1 N1 Tb1 N15 -42.1(7) . . . . ?
C4 N1 Tb1 N7 -162.5(6) . . . . ?
C1 N1 Tb1 N7 42.8(6) . . . . ?
C4 N1 Tb1 N9 40.7(6) . . . . ?
C1 N1 Tb1 N9 -114.0(7) . . . . ?
C4 N1 Tb1 N5 -103.0(6) . . . . ?
C1 N1 Tb1 N5 102.3(7) . . . . ?
C57 N15 Tb1 N3 145.4(6) . . . . ?
C60 N15 Tb1 N3 4.5(7) . . . . ?
C57 N15 Tb1 N11 -111.0(6) . . . . ?
C60 N15 Tb1 N11 108.0(5) . . . . ?
C57 N15 Tb1 N13 -51.1(6) . . . . ?
C60 N15 Tb1 N13 168.0(5) . . . . ?
C57 N15 Tb1 N1 103.9(7) . . . . ?
C60 N15 Tb1 N1 -37.1(5) . . . . ?
C57 N15 Tb1 N7 32.9(7) . . . . ?
C60 N15 Tb1 N7 -108.0(5) . . . . ?
C57 N15 Tb1 N9 -170.4(7) . . . . ?
C60 N15 Tb1 N9 48.7(5) . . . . ?
C57 N15 Tb1 N5 -9.1(8) . . . . ?
C60 N15 Tb1 N5 -150.0(4) . . . . ?
C28 N7 Tb1 N3 -107.8(7) . . . . ?
C25 N7 Tb1 N3 109.1(5) . . . . ?
C28 N7 Tb1 N11 149.9(6) . . . . ?
C25 N7 Tb1 N11 6.8(7) . . . . ?
C28 N7 Tb1 N13 106.9(7) . . . . ?
C25 N7 Tb1 N13 -36.2(5) . . . . ?
C28 N7 Tb1 N1 -47.7(7) . . . . ?
C25 N7 Tb1 N1 169.1(6) . . . . ?
C28 N7 Tb1 N15 37.1(7) . . . . ?
C25 N7 Tb1 N15 -106.1(5) . . . . ?
C28 N7 Tb1 N9 -4.2(9) . . . . ?
C25 N7 Tb1 N9 -147.3(5) . . . . ?
C28 N7 Tb1 N5 -168.0(7) . . . . ?
C25 N7 Tb1 N5 48.9(5) . . . . ?
C36 N9 Tb1 N3 -40.8(5) . . . . ?
C33 N9 Tb1 N3 109.7(5) . . . . ?
C36 N9 Tb1 N11 43.7(5) . . . . ?
C33 N9 Tb1 N11 -165.8(5) . . . . ?
C36 N9 Tb1 N13 104.4(5) . . . . ?
C33 N9 Tb1 N13 -105.1(5) . . . . ?
C36 N9 Tb1 N1 -111.9(5) . . . . ?
C33 N9 Tb1 N1 38.7(5) . . . . ?
C36 N9 Tb1 N15 163.7(5) . . . . ?
C33 N9 Tb1 N15 -45.8(5) . . . . ?
C36 N9 Tb1 N7 -152.6(5) . . . . ?
C33 N9 Tb1 N7 -2.1(7) . . . . ?
C36 N9 Tb1 N5 1.9(7) . . . . ?
C33 N9 Tb1 N5 152.5(5) . . . . ?
C17 N5 Tb1 N3 40.5(5) . . . . ?
C20 N5 Tb1 N3 -161.7(6) . . . . ?
C17 N5 Tb1 N11 -44.0(5) . . . . ?
C20 N5 Tb1 N11 113.7(6) . . . . ?
C17 N5 Tb1 N13 -116.0(5) . . . . ?
C20 N5 Tb1 N13 41.8(5) . . . . ?
C17 N5 Tb1 N1 100.5(5) . . . . ?
C20 N5 Tb1 N1 -101.8(6) . . . . ?
C17 N5 Tb1 N15 -155.1(5) . . . . ?
C20 N5 Tb1 N15 2.7(7) . . . . ?
C17 N5 Tb1 N7 160.1(6) . . . . ?
C20 N5 Tb1 N7 -42.2(5) . . . . ?
C17 N5 Tb1 N9 -4.9(7) . . . . ?
C20 N5 Tb1 N9 152.9(5) . . . . ?
C77 N17 C65 C66 -163.6(12) . . . . ?
C69 N17 C65 C66 75.4(15) . . . . ?
C73 N17 C65 C66 -43.8(16) . . . . ?
N17 C65 C66 C67 -175.0(12) . . . . ?
C65 C66 C67 C68 -168.1(12) . . . . ?
C77 N17 C69 C70 -46.0(15) . . . . ?
C65 N17 C69 C70 80.3(15) . . . . ?
C73 N17 C69 C70 -158.7(13) . . . . ?
N17 C69 C70 C71A -78.3(17) . . . . ?
N17 C69 C70 C71 169.0(16) . . . . ?
C71A C70 C71 C72 59(3) . . . . ?
C69 C70 C71 C72 167(2) . . . . ?
C77 N17 C73 C74 68.6(15) . . . . ?
C69 N17 C73 C74 178.2(13) . . . . ?
C65 N17 C73 C74 -55.0(16) . . . . ?
N17 C73 C74 C75 -102.3(15) . . . . ?
C73 C74 C75 C76 -172.4(11) . . . . ?
C69 N17 C77 C78 -48.7(12) . . . . ?
C65 N17 C77 C78 -177.5(11) . . . . ?
C73 N17 C77 C78 62.2(13) . . . . ?
N17 C77 C78 C79 173.3(10) . . . . ?
C77 C78 C79 C80 164.7(12) . . . . ?
C69 C70 C71A C72A -56(2) . . . . ?
C71 C70 C71A C72A 57(2) . . . . ?
